data_1009039
loop_
_publ_author_name
'Sapina, F'
'Gomez-Romero, P'
'Marcos, M D'
'Amoros, P'
'Ibanez, R'
'Beltran, D'
'Navarro, R'
'Rillo, C'
'Lera, F'

_publ_section_title
;
Two new cobalt(II) compounds exhibiting weak ferromagnetism: magnetic
susceptibility study of Co H P O3 . H2 O and Co Cl (H2 P O2) . (H2 O)
and crystal structure of Co H P O3 . H2 O
;
_journal_coden_ASTM EJSCE5
_journal_name_full
;
European Journal of Solid State Inorganic Chemistry
;
_journal_page_first 603
_journal_page_last 617
_journal_volume 26
_journal_year 1989
_chemical_formula_structural 'Co (H P O3) (H2 O)'
_chemical_formula_sum 'Co H3 O4 P'
_chemical_name_systematic 'Cobalt hydrogenphosphate(III) hydrate'
_space_group_IT_number 29
_symmetry_cell_setting orthorhombic
_symmetry_Int_Tables_number 29
_symmetry_space_group_name_Hall 'P 2c -2ac'
_symmetry_space_group_name_H-M 'P c a 21'
_cell_angle_alpha 90
_cell_angle_beta 90
_cell_angle_gamma 90
_cell_formula_units_Z 8
_cell_length_a 8.984(2)
_cell_length_b 7.918(2)
_cell_length_c 10.139(8)
_cell_volume 721.2
_refine_ls_R_factor_all 0.036
_cod_original_formula_sum 'H3 Co O4 P'
_cod_database_code 1009039

loop_
_symmetry_equiv_pos_as_xyz
x,y,z
-x,-y,1/2+z
1/2-x,y,1/2+z
1/2+x,-y,z

loop_
_atom_site_label
_atom_site_type_symbol
_atom_site_symmetry_multiplicity
_atom_site_Wyckoff_symbol
_atom_site_fract_x
_atom_site_fract_y
_atom_site_fract_z
_atom_site_occupancy
_atom_site_attached_hydrogens
_atom_site_calc_flag
Co1 Co2+ 4 a 0.09382(9) 0.1250(1) 0.08 1. 0 d
Co2 Co2+ 4 a -0.0952 -0.1302(1) -0.06374(8) 1. 0 d
P1 P3+ 4 a 0.2465(2) -0.2304(2) -0.0232(2) 1. 0 d
P2 P3+ 4 a 0.0921(1) 0.1325(2) -0.2430(2) 1. 0 d
O1 O2- 4 a 0.0602(6) 0.3826(6) 0.1242(5) 1. 2 d
O2 O2- 4 a -0.0654(5) -0.3811(6) -0.1089(4) 1. 2 d
O3 O2- 4 a 0.1128(5) -0.1352(5) 0.0272(4) 1. 0 d
O4 O2- 4 a 0.2696(5) -0.4014(6) 0.0402(4) 1. 0 d
O5 O2- 4 a -0.1113(4) 0.1215(5) -0.0153(5) 1. 0 d
O6 O2- 4 a 0.1862(5) 0.1521(6) -0.1179(4) 1. 0 d
O7 O2- 4 a 0.3134(5) 0.1594(6) 0.1347(4) 1. 0 d
O8 O2- 4 a -0.0061(4) 0.0368(4) 0.2540(4) 1. 0 d
H1 H1+ 4 a 0.220(6) -0.267(8) -0.161(7) 1. 0 d
H2 H1+ 4 a -0.010(6) 0.280(6) -0.252(7) 1. 0 d
H3 H1+ 4 a 0.114(8) 0.46(1) 0.104(7) 1. 0 d
H4 H1+ 4 a -0.045(8) 0.404(9) 0.107(7) 1. 0 d
H5 H1+ 4 a -0.136(7) -0.44(1) -0.071(6) 1. 0 d
H6 H1+ 4 a 0.059(7) 0.395(8) 0.314(6) 1. 0 d

loop_
_atom_type_symbol
_atom_type_oxidation_number
Co2+ 2.000
P3+ 3.000
O2- -2.000
H1+ 1.000
